data_7120277
loop_
_publ_author_name
'DAS, SUJOY'
'Sarkar, Himadri Sekhar Sekhar'
'Uddin, Md. Raihan'
'Rissanen, Kari'
'Mandal, Sukhendu'
'Sahoo, Prithidipa'

_publ_section_title
;
 Differential detection and quantification of cyclic AMP and other
 adenosine phosphates in live cell
;
_journal_name_full 'Chem. Commun.'
_journal_paper_doi 10.1039/C7CC02935G
_journal_year 2017
_chemical_absolute_configuration ad
_chemical_formula_moiety 'C42 H44 N4 O4'
_chemical_formula_sum 'C42 H44 N4 O4'
_chemical_formula_weight 668.81
_space_group_crystal_system orthorhombic
_space_group_IT_number 18
_space_group_name_Hall 'P 2 2ab'
_space_group_name_H-M_alt 'P 21 21 2'
_symmetry_space_group_name_Hall 'P 2 2ab'
_symmetry_space_group_name_H-M 'P 21 21 2'
_atom_sites_solution_hydrogens geom
_audit_creation_date 2017-06-05
_audit_creation_method
;
Olex2 1.2
(compiled 2017.03.28 svn.r3405 for OlexSys, GUI svn.r5337)
;
_audit_update_record
;
2017-06-05 deposited with the CCDC.
2017-06-12 downloaded from the CCDC.
;
_cell_angle_alpha 90
_cell_angle_beta 90
_cell_angle_gamma 90
_cell_formula_units_Z 4
_cell_length_a 16.3458(13)
_cell_length_b 16.7974(13)
_cell_length_c 13.2752(10)
_cell_measurement_reflns_used 9815
_cell_measurement_temperature 296(2)
_cell_measurement_theta_max 21.23
_cell_measurement_theta_min 2.32
_cell_volume 3644.9(5)
_computing_molecular_graphics 'Olex2 (Dolomanov et al., 2009)'
_computing_publication_material 'Olex2 (Dolomanov et al., 2009)'
_computing_structure_refinement 'ShelXL (Sheldrick, 2015)'
_computing_structure_solution 'SHELXT 2014/4 (Sheldrick, 2014)'
_diffrn_ambient_temperature 296.15
_diffrn_measured_fraction_theta_full 0.998
_diffrn_measured_fraction_theta_max 0.987
_diffrn_measurement_device_type 'Bruker APEX-II CCD'
_diffrn_measurement_method '\f and \w scans'
_diffrn_radiation_type MoK\a
_diffrn_radiation_wavelength 0.71073
_diffrn_reflns_av_R_equivalents 0.0677
_diffrn_reflns_av_unetI/netI 0.0297
_diffrn_reflns_Laue_measured_fraction_full 0.998
_diffrn_reflns_Laue_measured_fraction_max 0.987
_diffrn_reflns_limit_h_max 19
_diffrn_reflns_limit_h_min -19
_diffrn_reflns_limit_k_max 20
_diffrn_reflns_limit_k_min -20
_diffrn_reflns_limit_l_max 16
_diffrn_reflns_limit_l_min -16
_diffrn_reflns_number 99312
_diffrn_reflns_point_group_measured_fraction_full 0.999
_diffrn_reflns_point_group_measured_fraction_max 0.986
_diffrn_reflns_theta_full 25.242
_diffrn_reflns_theta_max 25.681
_diffrn_reflns_theta_min 2.319
_exptl_absorpt_coefficient_mu 0.079
_exptl_crystal_colour colourless
_exptl_crystal_density_diffrn 1.219
_exptl_crystal_density_meas ?
_exptl_crystal_density_method 'not measured'
_exptl_crystal_description cubic
_exptl_crystal_F_000 1424
_exptl_crystal_size_max 0.34
_exptl_crystal_size_mid 0.22
_exptl_crystal_size_min 0.1
_refine_diff_density_max 0.373
_refine_diff_density_min -0.244
_refine_diff_density_rms 0.063
_refine_ls_abs_structure_details
;
 Flack x determined using 2095 quotients [(I+)-(I-)]/[(I+)+(I-)]
 (Parsons, Flack and Wagner, Acta Cryst. B69 (2013) 249-259).
;
_refine_ls_abs_structure_Flack 0.0(4)
_refine_ls_extinction_coef 0.022(2)
_refine_ls_extinction_expression Fc^*^=kFc[1+0.001xFc^2^\l^3^/sin(2\q)]^-1/4^
_refine_ls_extinction_method 'SHELXL-2016/4 (Sheldrick 2016)'
_refine_ls_goodness_of_fit_ref 1.204
_refine_ls_hydrogen_treatment constr
_refine_ls_matrix_type full
_refine_ls_number_parameters 456
_refine_ls_number_reflns 6836
_refine_ls_number_restraints 0
_refine_ls_restrained_S_all 1.204
_refine_ls_R_factor_all 0.0794
_refine_ls_R_factor_gt 0.0519
_refine_ls_shift/su_max 0.000
_refine_ls_shift/su_mean 0.000
_refine_ls_structure_factor_coef Fsqd
_refine_ls_weighting_details 'w=1/[\s^2^(Fo^2^)+(0.0622P)^2^+1.2137P] where P=(Fo^2^+2Fc^2^)/3'
_refine_ls_weighting_scheme calc
_refine_ls_wR_factor_gt 0.1271
_refine_ls_wR_factor_ref 0.1550
_reflns_Friedel_coverage 0.789
_reflns_Friedel_fraction_full 1.000
_reflns_Friedel_fraction_max 0.986
_reflns_number_gt 5336
_reflns_number_total 6836
_reflns_threshold_expression 'I > 2\s(I)'
_cod_data_source_file c7cc02935g2.cif
_cod_data_source_block NpRD
_cod_depositor_comments
;
The following automatic conversions were performed:

'_exptl_crystal_density_meas' value 'not measured' was changed to '?'
- the value is perceived as not measured.

Automatic conversion script
Id: cif_fix_values 4973 2017-02-22 13:04:09Z antanas 
;
_cod_database_code 7120277
_shelx_shelxl_version_number 2016/4
_shelx_space_group_comment
;
The symmetry employed for this shelxl refinement is uniquely defined
by the following loop, which should always be used as a source of
symmetry information in preference to the above space-group names.
They are only intended as comments.
;
_shelx_estimated_absorpt_t_max 0.992
_shelx_estimated_absorpt_t_min 0.974
_olex2_refinement_description
;
1. Fixed Uiso
 At 1.2 times of:
  All C(H) groups, All C(H,H) groups, All N(H) groups
 At 1.5 times of:
  All C(H,H,H) groups
2.a Secondary CH2 refined with riding coordinates:
 C14(H14A,H14B), C16(H16A,H16B), C18(H18A,H18B), C20(H20A,H20B), C29(H29A,
 H29B), C30(H30A,H30B), C32(H32A,H32B)
2.b Aromatic/amide H refined with riding coordinates:
 N4(H4), C6(H6), C8(H8), C9(H9), C10(H10), C11(H11), C13(H13), C25(H25),
 C26(H26), C27(H27), C28(H28), C34(H34), C35(H35), C36(H36), C39(H39), C40(H40),
  C41(H41), C42(H42)
2.c Idealised Me refined as rotating group:
 C15(H15A,H15B,H15C), C17(H17A,H17B,H17C), C19(H19A,H19B,H19C), C21(H21A,H21B,
 H21C)
;
_olex2_submission_special_instructions 'No special instructions were received'

loop_
_space_group_symop_operation_xyz
'x, y, z'
'-x, -y, z'
'-x+1/2, y+1/2, -z'
'x+1/2, -y+1/2, -z'

loop_
_atom_site_label
_atom_site_type_symbol
_atom_site_fract_x
_atom_site_fract_y
_atom_site_fract_z
_atom_site_U_iso_or_equiv
_atom_site_adp_type
_atom_site_occupancy
_atom_site_site_symmetry_order
_atom_site_calc_flag
_atom_site_refinement_flags_posn
O1 O 0.6189(2) 0.52734(16) 0.0851(2) 0.0579(8) Uani 1 1 d .
O2 O 0.81873(18) 0.5846(2) 0.4925(2) 0.0580(8) Uani 1 1 d .
O3 O 0.9743(2) 0.3588(2) 0.3234(3) 0.0774(10) Uani 1 1 d .
O4 O 0.9002(2) 0.4104(2) 0.5679(2) 0.0660(8) Uani 1 1 d .
N1 N 0.6341(3) 0.7938(2) -0.0281(3) 0.0607(10) Uani 1 1 d .
N2 N 0.6117(3) 0.2498(2) 0.1478(3) 0.0691(11) Uani 1 1 d .
N3 N 0.75953(19) 0.5720(2) 0.3359(2) 0.0438(7) Uani 1 1 d .
N4 N 0.8981(2) 0.4633(2) 0.3744(3) 0.0576(9) Uani 1 1 d .
H4 H 0.881646 0.490403 0.425459 0.069 Uiso 1 1 calc R
C1 C 0.6320(2) 0.4681(2) 0.1550(3) 0.0423(9) Uani 1 1 d .
C2 C 0.6603(2) 0.4837(2) 0.2509(3) 0.0364(8) Uani 1 1 d .
C3 C 0.6766(2) 0.5668(2) 0.2895(3) 0.0372(8) Uani 1 1 d .
C4 C 0.6657(2) 0.6261(2) 0.2055(3) 0.0374(8) Uani 1 1 d .
C5 C 0.6386(2) 0.6048(2) 0.1104(3) 0.0428(9) Uani 1 1 d .
C6 C 0.6279(3) 0.6595(2) 0.0330(3) 0.0483(10) Uani 1 1 d .
H6 H 0.609021 0.642281 -0.029338 0.058 Uiso 1 1 calc R
C7 C 0.6448(3) 0.7394(2) 0.0477(3) 0.0468(9) Uani 1 1 d .
C8 C 0.6720(3) 0.7624(2) 0.1444(3) 0.0511(10) Uani 1 1 d .
H8 H 0.683489 0.815606 0.157593 0.061 Uiso 1 1 calc R
C9 C 0.6816(3) 0.7066(2) 0.2192(3) 0.0498(10) Uani 1 1 d .
H9 H 0.699634 0.723601 0.282100 0.060 Uiso 1 1 calc R
C10 C 0.6713(2) 0.4168(2) 0.3122(3) 0.0443(9) Uani 1 1 d .
H10 H 0.690716 0.424161 0.377403 0.053 Uiso 1 1 calc R
C11 C 0.6550(3) 0.3413(2) 0.2805(3) 0.0508(10) Uani 1 1 d .
H11 H 0.663177 0.298917 0.324335 0.061 Uiso 1 1 calc R
C12 C 0.6259(3) 0.3265(2) 0.1827(3) 0.0477(9) Uani 1 1 d .
C13 C 0.6149(2) 0.3919(2) 0.1204(3) 0.0480(9) Uani 1 1 d .
H13 H 0.595943 0.384679 0.055014 0.058 Uiso 1 1 calc R
C14 C 0.6669(4) 0.8740(3) -0.0223(4) 0.0737(14) Uani 1 1 d .
H14A H 0.690017 0.888109 -0.087183 0.088 Uiso 1 1 calc R
H14B H 0.710905 0.874818 0.026762 0.088 Uiso 1 1 calc R
C15 C 0.6047(5) 0.9349(4) 0.0064(6) 0.108(2) Uani 1 1 d .
H15A H 0.559894 0.933043 -0.040275 0.161 Uiso 1 1 calc GR
H15B H 0.629225 0.986831 0.004733 0.161 Uiso 1 1 calc GR
H15C H 0.585051 0.924044 0.073110 0.161 Uiso 1 1 calc GR
C16 C 0.5975(3) 0.7711(3) -0.1239(3) 0.0618(12) Uani 1 1 d .
H16A H 0.572406 0.817663 -0.154104 0.074 Uiso 1 1 calc R
H16B H 0.554661 0.732406 -0.111507 0.074 Uiso 1 1 calc R
C17 C 0.6575(4) 0.7366(4) -0.1966(4) 0.0884(17) Uani 1 1 d .
H17A H 0.700173 0.774547 -0.209407 0.133 Uiso 1 1 calc GR
H17B H 0.630120 0.724037 -0.258604 0.133 Uiso 1 1 calc GR
H17C H 0.680778 0.689008 -0.168659 0.133 Uiso 1 1 calc GR
C18 C 0.5760(3) 0.2356(3) 0.0491(4) 0.0728(15) Uani 1 1 d .
H18A H 0.536743 0.192509 0.054738 0.087 Uiso 1 1 calc R
H18B H 0.546381 0.282878 0.028565 0.087 Uiso 1 1 calc R
C19 C 0.6337(5) 0.2158(8) -0.0278(6) 0.150(4) Uani 1 1 d .
H19A H 0.606949 0.216339 -0.092148 0.225 Uiso 1 1 calc GR
H19B H 0.655628 0.163753 -0.015173 0.225 Uiso 1 1 calc GR
H19C H 0.677291 0.254132 -0.027673 0.225 Uiso 1 1 calc GR
C20 C 0.6153(4) 0.1817(3) 0.2142(5) 0.0868(17) Uani 1 1 d .
H20A H 0.660268 0.188979 0.261070 0.104 Uiso 1 1 calc R
H20B H 0.626944 0.134546 0.174517 0.104 Uiso 1 1 calc R
C21 C 0.5406(6) 0.1684(6) 0.2712(7) 0.160(4) Uani 1 1 d .
H21A H 0.531507 0.212500 0.315884 0.240 Uiso 1 1 calc GR
H21B H 0.545655 0.120321 0.309720 0.240 Uiso 1 1 calc GR
H21C H 0.495252 0.163754 0.225617 0.240 Uiso 1 1 calc GR
C22 C 0.7582(2) 0.5824(2) 0.4377(3) 0.0463(9) Uani 1 1 d .
C23 C 0.6718(2) 0.5904(3) 0.4666(3) 0.0474(9) Uani 1 1 d .
C24 C 0.6240(2) 0.5849(2) 0.3815(3) 0.0424(8) Uani 1 1 d .
C25 C 0.5403(3) 0.5938(3) 0.3867(3) 0.0557(10) Uani 1 1 d .
H25 H 0.507969 0.590953 0.329242 0.067 Uiso 1 1 calc R
C26 C 0.5064(3) 0.6071(3) 0.4800(4) 0.0727(14) Uani 1 1 d .
H26 H 0.450041 0.613663 0.485379 0.087 Uiso 1 1 calc R
C27 C 0.5537(3) 0.6110(4) 0.5656(4) 0.0799(16) Uani 1 1 d .
H27 H 0.528775 0.619743 0.627595 0.096 Uiso 1 1 calc R
C28 C 0.6371(3) 0.6023(3) 0.5609(3) 0.0650(12) Uani 1 1 d .
H28 H 0.669172 0.604292 0.618740 0.078 Uiso 1 1 calc R
C29 C 0.8347(2) 0.5701(3) 0.2784(3) 0.0545(10) Uani 1 1 d .
H29A H 0.872735 0.608045 0.307475 0.065 Uiso 1 1 calc R
H29B H 0.823106 0.587221 0.210137 0.065 Uiso 1 1 calc R
C30 C 0.8756(3) 0.4896(3) 0.2744(3) 0.0582(11) Uani 1 1 d .
H30A H 0.838652 0.451273 0.244219 0.070 Uiso 1 1 calc R
H30B H 0.924189 0.492805 0.232570 0.070 Uiso 1 1 calc R
C31 C 0.9432(3) 0.3989(3) 0.3903(4) 0.0619(12) Uani 1 1 d .
C32 C 0.9580(3) 0.3779(4) 0.4994(4) 0.0724(14) Uani 1 1 d .
H32A H 0.957471 0.320427 0.506119 0.087 Uiso 1 1 calc R
H32B H 1.012080 0.396355 0.518249 0.087 Uiso 1 1 calc R
C33 C 0.8257(3) 0.3740(3) 0.5754(3) 0.0592(12) Uani 1 1 d .
C34 C 0.8001(4) 0.3130(3) 0.5140(4) 0.0714(14) Uani 1 1 d .
H34 H 0.833569 0.294849 0.462261 0.086 Uiso 1 1 calc R
C35 C 0.7228(4) 0.2783(3) 0.5300(5) 0.0840(19) Uani 1 1 d .
H35 H 0.705795 0.237041 0.488351 0.101 Uiso 1 1 calc R
C36 C 0.6727(4) 0.3036(4) 0.6048(5) 0.0853(18) Uani 1 1 d .
H36 H 0.622330 0.278969 0.614632 0.102 Uiso 1 1 calc R
C37 C 0.6965(3) 0.3670(3) 0.6676(4) 0.0732(14) Uani 1 1 d .
C38 C 0.7739(3) 0.4034(3) 0.6527(3) 0.0624(12) Uani 1 1 d .
C39 C 0.7970(4) 0.4670(3) 0.7157(4) 0.0726(14) Uani 1 1 d .
H39 H 0.847165 0.491878 0.705619 0.087 Uiso 1 1 calc R
C40 C 0.7470(5) 0.4925(4) 0.7911(5) 0.0939(19) Uani 1 1 d .
H40 H 0.763352 0.534647 0.831847 0.113 Uiso 1 1 calc R
C41 C 0.6721(5) 0.4564(5) 0.8079(5) 0.105(2) Uani 1 1 d .
H41 H 0.638917 0.474163 0.860137 0.126 Uiso 1 1 calc R
C42 C 0.6466(4) 0.3951(5) 0.7484(5) 0.098(2) Uani 1 1 d .
H42 H 0.596223 0.371298 0.760666 0.118 Uiso 1 1 calc R

loop_
_atom_site_aniso_label
_atom_site_aniso_U_11
_atom_site_aniso_U_22
_atom_site_aniso_U_33
_atom_site_aniso_U_23
_atom_site_aniso_U_13
_atom_site_aniso_U_12
O1 0.091(2) 0.0419(15) 0.0402(14) 0.0048(12) -0.0251(15) -0.0100(15)
O2 0.0584(17) 0.071(2) 0.0444(15) -0.0056(14) -0.0218(14) 0.0053(15)
O3 0.069(2) 0.091(3) 0.072(2) -0.024(2) -0.0034(18) 0.0173(19)
O4 0.074(2) 0.070(2) 0.0534(18) 0.0021(16) -0.0062(16) 0.0084(18)
N1 0.084(3) 0.053(2) 0.0454(19) 0.0137(17) -0.0135(19) -0.0060(19)
N2 0.098(3) 0.046(2) 0.063(2) -0.0022(18) -0.011(2) -0.003(2)
N3 0.0425(16) 0.0559(19) 0.0329(16) 0.0038(15) -0.0068(13) -0.0034(14)
N4 0.059(2) 0.072(2) 0.0414(18) -0.0019(17) -0.0018(17) 0.0111(19)
C1 0.049(2) 0.042(2) 0.0352(18) 0.0033(16) -0.0066(17) 0.0014(16)
C2 0.0346(17) 0.0407(19) 0.0339(17) 0.0010(15) -0.0006(14) 0.0031(15)
C3 0.0377(18) 0.0432(19) 0.0306(17) -0.0014(15) -0.0073(15) 0.0009(15)
C4 0.0410(18) 0.0394(18) 0.0318(17) 0.0002(15) -0.0057(15) -0.0003(15)
C5 0.049(2) 0.040(2) 0.0386(19) -0.0006(16) -0.0100(17) -0.0018(17)
C6 0.059(2) 0.050(2) 0.0357(19) 0.0034(17) -0.0142(18) -0.0019(19)
C7 0.052(2) 0.046(2) 0.042(2) 0.0050(17) -0.0059(17) -0.0011(18)
C8 0.064(3) 0.042(2) 0.047(2) 0.0031(18) -0.011(2) -0.0055(19)
C9 0.058(2) 0.051(2) 0.041(2) -0.0046(18) -0.0118(19) -0.0027(18)
C10 0.0448(19) 0.051(2) 0.0369(19) 0.0028(17) -0.0044(16) 0.0005(18)
C11 0.060(3) 0.048(2) 0.045(2) 0.0082(18) -0.0021(19) 0.0086(19)
C12 0.052(2) 0.044(2) 0.048(2) 0.0018(17) -0.0003(18) 0.0006(18)
C13 0.058(2) 0.046(2) 0.0400(19) -0.0048(17) -0.0099(18) -0.0022(18)
C14 0.092(4) 0.065(3) 0.064(3) 0.021(3) -0.015(3) -0.012(3)
C15 0.129(6) 0.071(4) 0.122(5) 0.000(4) -0.015(5) 0.013(4)
C16 0.073(3) 0.068(3) 0.044(2) 0.015(2) -0.006(2) 0.002(2)
C17 0.092(4) 0.107(4) 0.066(3) 0.009(3) 0.009(3) 0.003(4)
C18 0.090(4) 0.055(3) 0.073(3) -0.017(3) -0.016(3) 0.002(3)
C19 0.098(5) 0.251(12) 0.100(5) -0.054(7) 0.007(5) 0.022(7)
C20 0.118(5) 0.058(3) 0.085(4) 0.007(3) 0.011(4) -0.001(3)
C21 0.179(9) 0.157(8) 0.143(7) 0.014(7) 0.067(7) -0.040(7)
C22 0.055(2) 0.048(2) 0.036(2) 0.0013(17) -0.0114(17) 0.0010(19)
C23 0.055(2) 0.054(2) 0.0330(19) -0.0044(17) -0.0044(17) 0.004(2)
C24 0.049(2) 0.045(2) 0.0338(18) -0.0032(16) -0.0037(16) 0.0021(17)
C25 0.048(2) 0.069(3) 0.050(2) -0.011(2) -0.0013(19) 0.005(2)
C26 0.057(3) 0.096(4) 0.065(3) -0.021(3) 0.010(2) 0.008(3)
C27 0.071(3) 0.117(5) 0.052(3) -0.020(3) 0.015(2) 0.009(3)
C28 0.075(3) 0.084(3) 0.036(2) -0.011(2) -0.001(2) 0.006(3)
C29 0.045(2) 0.079(3) 0.040(2) 0.010(2) -0.0027(17) -0.008(2)
C30 0.049(2) 0.089(3) 0.0359(19) -0.006(2) 0.0005(18) 0.003(2)
C31 0.053(2) 0.077(3) 0.056(3) -0.010(2) -0.004(2) 0.003(2)
C32 0.073(3) 0.077(3) 0.068(3) 0.002(3) -0.007(3) 0.018(3)
C33 0.078(3) 0.056(3) 0.044(2) 0.011(2) -0.011(2) 0.012(2)
C34 0.099(4) 0.059(3) 0.057(3) 0.012(2) -0.017(3) 0.008(3)
C35 0.116(5) 0.065(3) 0.071(4) 0.023(3) -0.044(4) -0.004(3)
C36 0.077(4) 0.088(4) 0.092(4) 0.040(4) -0.030(4) -0.002(3)
C37 0.078(3) 0.076(3) 0.066(3) 0.029(3) -0.014(3) 0.015(3)
C38 0.072(3) 0.061(3) 0.055(3) 0.018(2) -0.010(2) 0.011(2)
C39 0.099(4) 0.063(3) 0.056(3) 0.006(2) 0.000(3) 0.008(3)
C40 0.128(6) 0.078(4) 0.076(4) 0.007(3) 0.007(4) 0.020(4)
C41 0.116(6) 0.116(6) 0.082(4) 0.020(4) 0.020(4) 0.035(5)
C42 0.077(4) 0.120(6) 0.097(5) 0.041(4) 0.001(3) 0.013(4)

loop_
_atom_type_symbol
_atom_type_description
_atom_type_scat_dispersion_real
_atom_type_scat_dispersion_imag
_atom_type_scat_source
C C 0.0033 0.0016 'International Tables Vol C Tables 4.2.6.8 and 6.1.1.4'
H H 0.0000 0.0000 'International Tables Vol C Tables 4.2.6.8 and 6.1.1.4'
N N 0.0061 0.0033 'International Tables Vol C Tables 4.2.6.8 and 6.1.1.4'
O O 0.0106 0.0060 'International Tables Vol C Tables 4.2.6.8 and 6.1.1.4'

loop_
_geom_angle_atom_site_label_1
_geom_angle_atom_site_label_2
_geom_angle_atom_site_label_3
_geom_angle
C1 O1 C5 118.7(3)
C33 O4 C32 117.8(4)
C7 N1 C14 122.1(4)
C7 N1 C16 121.3(4)
C14 N1 C16 116.2(4)
C12 N2 C18 121.4(4)
C12 N2 C20 121.5(4)
C20 N2 C18 115.8(4)
C22 N3 C3 113.8(3)
C22 N3 C29 122.6(3)
C29 N3 C3 123.6(3)
C30 N4 H4 118.8
C31 N4 H4 118.8
C31 N4 C30 122.5(4)
O1 C1 C2 122.5(3)
O1 C1 C13 114.3(3)
C2 C1 C13 123.2(3)
C1 C2 C3 123.1(3)
C1 C2 C10 115.3(3)
C10 C2 C3 121.5(3)
N3 C3 C2 110.7(3)
N3 C3 C4 112.0(3)
N3 C3 C24 99.8(3)
C2 C3 C24 110.8(3)
C4 C3 C2 109.9(3)
C4 C3 C24 113.3(3)
C5 C4 C3 122.8(3)
C5 C4 C9 115.6(3)
C9 C4 C3 121.6(3)
O1 C5 C4 122.7(3)
O1 C5 C6 114.4(3)
C4 C5 C6 122.9(3)
C5 C6 H6 119.6
C7 C6 C5 120.8(4)
C7 C6 H6 119.6
N1 C7 C6 121.2(4)
N1 C7 C8 121.7(4)
C6 C7 C8 117.1(4)
C7 C8 H8 119.8
C9 C8 C7 120.4(4)
C9 C8 H8 119.8
C4 C9 H9 118.4
C8 C9 C4 123.2(4)
C8 C9 H9 118.4
C2 C10 H10 118.6
C11 C10 C2 122.9(3)
C11 C10 H10 118.6
C10 C11 H11 119.4
C10 C11 C12 121.2(4)
C12 C11 H11 119.4
N2 C12 C11 122.0(4)
C13 C12 N2 121.0(4)
C13 C12 C11 117.0(4)
C1 C13 H13 119.8
C12 C13 C1 120.5(3)
C12 C13 H13 119.8
N1 C14 H14A 108.9
N1 C14 H14B 108.9
N1 C14 C15 113.5(5)
H14A C14 H14B 107.7
C15 C14 H14A 108.9
C15 C14 H14B 108.9
C14 C15 H15A 109.5
C14 C15 H15B 109.5
C14 C15 H15C 109.5
H15A C15 H15B 109.5
H15A C15 H15C 109.5
H15B C15 H15C 109.5
N1 C16 H16A 108.9
N1 C16 H16B 108.9
N1 C16 C17 113.4(4)
H16A C16 H16B 107.7
C17 C16 H16A 108.9
C17 C16 H16B 108.9
C16 C17 H17A 109.5
C16 C17 H17B 109.5
C16 C17 H17C 109.5
H17A C17 H17B 109.5
H17A C17 H17C 109.5
H17B C17 H17C 109.5
N2 C18 H18A 108.6
N2 C18 H18B 108.6
H18A C18 H18B 107.6
C19 C18 N2 114.6(5)
C19 C18 H18A 108.6
C19 C18 H18B 108.6
C18 C19 H19A 109.5
C18 C19 H19B 109.5
C18 C19 H19C 109.5
H19A C19 H19B 109.5
H19A C19 H19C 109.5
H19B C19 H19C 109.5
N2 C20 H20A 108.8
N2 C20 H20B 108.8
N2 C20 C21 113.8(6)
H20A C20 H20B 107.7
C21 C20 H20A 108.8
C21 C20 H20B 108.8
C20 C21 H21A 109.5
C20 C21 H21B 109.5
C20 C21 H21C 109.5
H21A C21 H21B 109.5
H21A C21 H21C 109.5
H21B C21 H21C 109.5
O2 C22 N3 125.4(4)
O2 C22 C23 128.0(3)
N3 C22 C23 106.6(3)
C24 C23 C22 108.9(3)
C24 C23 C28 121.2(4)
C28 C23 C22 129.9(4)
C23 C24 C3 110.6(3)
C25 C24 C3 128.5(3)
C25 C24 C23 120.9(4)
C24 C25 H25 121.2
C26 C25 C24 117.7(4)
C26 C25 H25 121.2
C25 C26 H26 119.2
C25 C26 C27 121.6(4)
C27 C26 H26 119.2
C26 C27 H27 119.5
C28 C27 C26 121.1(4)
C28 C27 H27 119.5
C23 C28 H28 121.3
C27 C28 C23 117.5(4)
C27 C28 H28 121.3
N3 C29 H29A 108.6
N3 C29 H29B 108.6
N3 C29 C30 114.5(4)
H29A C29 H29B 107.6
C30 C29 H29A 108.6
C30 C29 H29B 108.6
N4 C30 C29 110.7(3)
N4 C30 H30A 109.5
N4 C30 H30B 109.5
C29 C30 H30A 109.5
C29 C30 H30B 109.5
H30A C30 H30B 108.1
O3 C31 N4 124.3(5)
O3 C31 C32 120.1(4)
N4 C31 C32 115.6(4)
O4 C32 C31 114.8(4)
O4 C32 H32A 108.6
O4 C32 H32B 108.6
C31 C32 H32A 108.6
C31 C32 H32B 108.6
H32A C32 H32B 107.6
O4 C33 C34 124.2(5)
O4 C33 C38 115.4(4)
C34 C33 C38 120.4(5)
C33 C34 H34 120.2
C33 C34 C35 119.5(6)
C35 C34 H34 120.2
C34 C35 H35 119.2
C36 C35 C34 121.6(6)
C36 C35 H35 119.2
C35 C36 H36 119.9
C35 C36 C37 120.2(6)
C37 C36 H36 119.9
C36 C37 C38 119.4(6)
C36 C37 C42 122.5(6)
C38 C37 C42 118.1(6)
C37 C38 C33 118.9(5)
C39 C38 C33 122.2(5)
C39 C38 C37 118.9(5)
C38 C39 H39 119.5
C40 C39 C38 120.9(6)
C40 C39 H39 119.5
C39 C40 H40 119.6
C39 C40 C41 120.7(7)
C41 C40 H40 119.6
C40 C41 H41 119.7
C42 C41 C40 120.6(7)
C42 C41 H41 119.7
C37 C42 H42 119.7
C41 C42 C37 120.7(7)
C41 C42 H42 119.7

loop_
_geom_bond_atom_site_label_1
_geom_bond_atom_site_label_2
_geom_bond_distance
O1 C1 1.377(4)
O1 C5 1.382(5)
O2 C22 1.229(4)
O3 C31 1.225(5)
O4 C32 1.420(6)
O4 C33 1.365(6)
N1 C7 1.371(5)
N1 C14 1.452(6)
N1 C16 1.456(6)
N2 C12 1.388(5)
N2 C18 1.454(6)
N2 C20 1.446(7)
N3 C3 1.492(4)
N3 C22 1.363(5)
N3 C29 1.447(5)
N4 H4 0.8600
N4 C30 1.447(5)
N4 C31 1.326(6)
C1 C2 1.380(5)
C1 C13 1.389(5)
C2 C3 1.511(5)
C2 C10 1.399(5)
C3 C4 1.506(5)
C3 C24 1.524(5)
C4 C5 1.384(5)
C4 C9 1.389(5)
C5 C6 1.390(5)
C6 H6 0.9300
C6 C7 1.383(6)
C7 C8 1.413(6)
C8 H8 0.9300
C8 C9 1.374(6)
C9 H9 0.9300
C10 H10 0.9300
C10 C11 1.362(6)
C11 H11 0.9300
C11 C12 1.405(6)
C12 C13 1.387(6)
C13 H13 0.9300
C14 H14A 0.9700
C14 H14B 0.9700
C14 C15 1.492(9)
C15 H15A 0.9600
C15 H15B 0.9600
C15 H15C 0.9600
C16 H16A 0.9700
C16 H16B 0.9700
C16 C17 1.493(7)
C17 H17A 0.9600
C17 H17B 0.9600
C17 H17C 0.9600
C18 H18A 0.9700
C18 H18B 0.9700
C18 C19 1.428(9)
C19 H19A 0.9600
C19 H19B 0.9600
C19 H19C 0.9600
C20 H20A 0.9700
C20 H20B 0.9700
C20 C21 1.454(10)
C21 H21A 0.9600
C21 H21B 0.9600
C21 H21C 0.9600
C22 C23 1.471(6)
C23 C24 1.378(5)
C23 C28 1.388(6)
C24 C25 1.377(6)
C25 H25 0.9300
C25 C26 1.375(6)
C26 H26 0.9300
C26 C27 1.376(7)
C27 H27 0.9300
C27 C28 1.372(7)
C28 H28 0.9300
C29 H29A 0.9700
C29 H29B 0.9700
C29 C30 1.509(7)
C30 H30A 0.9700
C30 H30B 0.9700
C31 C32 1.510(7)
C32 H32A 0.9700
C32 H32B 0.9700
C33 C34 1.375(7)
C33 C38 1.420(7)
C34 H34 0.9300
C34 C35 1.407(8)
C35 H35 0.9300
C35 C36 1.356(9)
C36 H36 0.9300
C36 C37 1.408(9)
C37 C38 1.419(7)
C37 C42 1.428(9)
C38 C39 1.407(7)
C39 H39 0.9300
C39 C40 1.362(8)
C40 H40 0.9300
C40 C41 1.384(10)
C41 H41 0.9300
C41 C42 1.363(10)
C42 H42 0.9300

loop_
_geom_hbond_atom_site_label_D
_geom_hbond_atom_site_label_H
_geom_hbond_atom_site_label_A
_geom_hbond_distance_DH
_geom_hbond_distance_HA
_geom_hbond_distance_DA
_geom_hbond_angle_DHA
N4 H4 O2 0.86 2.09 2.880(5) 153.2
